data_4350717
loop_
_publ_author_name
'Huang, Wenliang'
'Le Roy, Jennifer J.'
'Khan, Saeed I.'
'Ungur, Liviu'
'Murugesu, Muralee'
'Diaconescu, Paula L.'

_publ_section_title
;
 Tetraanionic biphenyl lanthanide complexes as single-molecule magnets.
;
_journal_issue 5
_journal_name_full 'Inorganic chemistry'
_journal_page_first 2374
_journal_page_last 2382
_journal_paper_doi 10.1021/ic5029788
_journal_volume 54
_journal_year 2015
_chemical_absolute_configuration unk
_chemical_formula_moiety 'C56 H86 Er2 Fe2 N4 Si4, 2(K C12 H24 O6), 10(C4 H8 O)'
_chemical_formula_sum 'C120 H214 Er2 Fe2 K2 N4 O22 Si4'
_chemical_formula_weight 2701.72
_space_group_crystal_system orthorhombic
_space_group_IT_number 20
_space_group_name_Hall 'C 2c 2'
_space_group_name_H-M_alt 'C 2 2 21'
_atom_sites_solution_hydrogens geom
_audit_creation_method SHELXL-2013
_cell_angle_alpha 90
_cell_angle_beta 90
_cell_angle_gamma 90
_cell_formula_units_Z 4
_cell_length_a 17.2570(19)
_cell_length_b 22.701(3)
_cell_length_c 34.573(4)
_cell_measurement_reflns_used 9175
_cell_measurement_temperature 100(2)
_cell_measurement_theta_max 28.09
_cell_measurement_theta_min 3.70
_cell_volume 13544(3)
_computing_cell_refinement 'Bruker SAINT'
_computing_data_collection 'Bruker APEX2'
_computing_data_reduction 'Bruker SAINT'
_computing_molecular_graphics 'Bruker SHELXTL'
_computing_publication_material 'Bruker SHELXTL'
_computing_structure_refinement 'SHELXL-2013 (Sheldrick, 2013)'
_computing_structure_solution 'SHELXS-97 (Sheldrick 2008)'
_diffrn_ambient_temperature 100(2)
_diffrn_detector_area_resol_mean 8.3333
_diffrn_measured_fraction_theta_full 0.996
_diffrn_measured_fraction_theta_max 0.995
_diffrn_measurement_device_type 'Bruker APEX-II CCD'
_diffrn_measurement_method '\f and \w scans'
_diffrn_radiation_type MoK\a
_diffrn_radiation_wavelength 0.71073
_diffrn_reflns_av_R_equivalents 0.0382
_diffrn_reflns_av_unetI/netI 0.0426
_diffrn_reflns_Laue_measured_fraction_full 0.996
_diffrn_reflns_Laue_measured_fraction_max 0.995
_diffrn_reflns_limit_h_max 22
_diffrn_reflns_limit_h_min -22
_diffrn_reflns_limit_k_max 30
_diffrn_reflns_limit_k_min -30
_diffrn_reflns_limit_l_max 44
_diffrn_reflns_limit_l_min -45
_diffrn_reflns_number 76816
_diffrn_reflns_point_group_measured_fraction_full 0.996
_diffrn_reflns_point_group_measured_fraction_max 0.994
_diffrn_reflns_theta_full 25.242
_diffrn_reflns_theta_max 28.295
_diffrn_reflns_theta_min 3.638
_diffrn_source 'Sealed X-Ray Tube'
_exptl_absorpt_coefficient_mu 1.596
_exptl_absorpt_correction_T_max 0.745
_exptl_absorpt_correction_T_min 0.617
_exptl_absorpt_correction_type multi-scan
_exptl_absorpt_process_details 'SADABS V2012/1 (Bruker AXS Inc.)'
_exptl_crystal_colour black
_exptl_crystal_density_diffrn 1.325
_exptl_crystal_description block
_exptl_crystal_F_000 5680
_exptl_crystal_size_max 0.310
_exptl_crystal_size_mid 0.270
_exptl_crystal_size_min 0.210
_refine_diff_density_max 0.791
_refine_diff_density_min -0.872
_refine_diff_density_rms 0.081
_refine_ls_abs_structure_details
; 
 Flack x determined using 6707 quotients [(I+)-(I-)]/[(I+)+(I-)] 
 (Parsons and Flack (2004), Acta Cryst. A60, s61). 
;
_refine_ls_abs_structure_Flack 0.003(3)
_refine_ls_extinction_method none
_refine_ls_goodness_of_fit_ref 1.038
_refine_ls_hydrogen_treatment constr
_refine_ls_matrix_type full
_refine_ls_number_parameters 785
_refine_ls_number_reflns 16722
_refine_ls_number_restraints 1143
_refine_ls_restrained_S_all 1.079
_refine_ls_R_factor_all 0.0373
_refine_ls_R_factor_gt 0.0316
_refine_ls_shift/su_max 0.004
_refine_ls_shift/su_mean 0.000
_refine_ls_structure_factor_coef Fsqd
_refine_ls_weighting_details 'w=1/[\s^2^(Fo^2^)+(0.0390P)^2^+6.5827P] where P=(Fo^2^+2Fc^2^)/3'
_refine_ls_weighting_scheme calc
_refine_ls_wR_factor_gt 0.0723
_refine_ls_wR_factor_ref 0.0747
_reflns_Friedel_coverage 0.863
_reflns_Friedel_fraction_full 0.995
_reflns_Friedel_fraction_max 0.993
_reflns_number_gt 15396
_reflns_number_total 16722
_reflns_threshold_expression 'I > 2\s(I)'
_cod_data_source_file ic5029788_si_002.cif
_cod_data_source_block Er2-biph-crown2
_cod_database_code 4350717
_shelx_space_group_comment
; 
The symmetry employed for this shelxl refinement is uniquely defined 
by the following loop, which should always be used as a source of 
symmetry information in preference to the above space-group names. 
They are only intended as comments. 
;
_shelx_estimated_absorpt_t_min 0.638
_shelx_estimated_absorpt_t_max 0.731
_shelxl_version_number 2013-4

loop_
_space_group_symop_operation_xyz
'x, y, z'
'-x, -y, z+1/2'
'-x, y, -z+1/2'
'x, -y, -z'
'x+1/2, y+1/2, z'
'-x+1/2, -y+1/2, z+1/2'
'-x+1/2, y+1/2, -z+1/2'
'x+1/2, -y+1/2, -z'

loop_
_atom_site_label
_atom_site_type_symbol
_atom_site_fract_x
_atom_site_fract_y
_atom_site_fract_z
_atom_site_U_iso_or_equiv
_atom_site_adp_type
_atom_site_occupancy
_atom_site_site_symmetry_order
_atom_site_calc_flag
_atom_site_refinement_flags_posn
_atom_site_refinement_flags_adp
_atom_site_refinement_flags_occupancy
_atom_site_disorder_assembly
_atom_site_disorder_group
Er1 Er 0.52134(2) 0.23682(2) 0.30785(2) 0.02002(5) Uani 1 1 d . U . . .
Fe1 Fe 0.64667(4) 0.19841(3) 0.37389(2) 0.02384(14) Uani 1 1 d . U . . .
K1 K 0.56002(6) 0.14255(5) 0.57778(3) 0.0324(2) Uani 1 1 d . U . . .
Si1 Si 0.38243(8) 0.18413(6) 0.37935(4) 0.0291(3) Uani 1 1 d . U . . .
Si2 Si 0.53015(8) 0.38105(5) 0.35829(4) 0.0267(3) Uani 1 1 d . U . . .
N1 N 0.4675(2) 0.17926(17) 0.35586(11) 0.0241(8) Uani 1 1 d . U . . .
N2 N 0.5651(2) 0.31475(16) 0.34480(11) 0.0248(8) Uani 1 1 d . U . . .
O1 O 0.6070(2) 0.06865(16) 0.63718(12) 0.0387(9) Uani 1 1 d . U . . .
O2 O 0.4492(2) 0.07788(16) 0.61660(10) 0.0353(8) Uani 1 1 d . U . . .
O3 O 0.4031(2) 0.16745(17) 0.56815(10) 0.0361(8) Uani 1 1 d . U . . .
O4 O 0.5137(2) 0.21707(16) 0.51647(10) 0.0421(9) Uani 1 1 d . U . . .
O5 O 0.6727(2) 0.20385(19) 0.53472(11) 0.0429(9) Uani 1 1 d . U . . .
O6 O 0.7154(2) 0.10654(17) 0.58123(13) 0.0415(9) Uani 1 1 d . U . . .
O8 O 0.5392(3) 0.2421(2) 0.61918(16) 0.0730(15) Uani 1 1 d D U . . .
C31 C 0.4813(4) 0.2421(3) 0.6484(2) 0.0657(18) Uani 1 1 d D U . . .
H31A H 0.4851 0.2060 0.6644 0.079 Uiso 1 1 calc R U . . .
H31B H 0.4290 0.2437 0.6366 0.079 Uiso 1 1 calc R U . . .
C32 C 0.4953(4) 0.2951(3) 0.6723(2) 0.070(2) Uani 1 1 d D U . . .
H32A H 0.4543 0.3249 0.6680 0.084 Uiso 1 1 calc R U . . .
H32B H 0.4968 0.2848 0.7001 0.084 Uiso 1 1 calc R U . . .
C33 C 0.5710(6) 0.3170(4) 0.6591(3) 0.088(3) Uani 1 1 d D U . . .
H33A H 0.5708 0.3606 0.6577 0.106 Uiso 1 1 calc R U . . .
H33B H 0.6125 0.3045 0.6771 0.106 Uiso 1 1 calc R U . . .
C34 C 0.5829(5) 0.2923(4) 0.6220(2) 0.076(2) Uani 1 1 d D U . . .
H34A H 0.5671 0.3207 0.6017 0.091 Uiso 1 1 calc R U . . .
H34B H 0.6384 0.2828 0.6183 0.091 Uiso 1 1 calc R U . . .
O7 O 0.5729(6) 0.0537(4) 0.5204(3) 0.047(2) Uani 0.5 1 d D U P A -1
C35 C 0.5157(9) 0.0468(5) 0.4917(3) 0.050(3) Uani 0.5 1 d D U P A -1
H35A H 0.5173 0.0798 0.4730 0.060 Uiso 0.5 1 calc R U P A -1
H35B H 0.4634 0.0452 0.5035 0.060 Uiso 0.5 1 calc R U P A -1
C36 C 0.5340(13) -0.0079(7) 0.4729(5) 0.085(5) Uani 0.5 1 d D U P A -1
H36A H 0.4858 -0.0294 0.4665 0.102 Uiso 0.5 1 calc R U P A -1
H36B H 0.5627 -0.0003 0.4487 0.102 Uiso 0.5 1 calc R U P A -1
C37 C 0.5802(11) -0.0420(6) 0.4987(5) 0.063(4) Uani 0.5 1 d D U P A -1
H37A H 0.6275 -0.0564 0.4855 0.076 Uiso 0.5 1 calc R U P A -1
H37B H 0.5507 -0.0763 0.5084 0.076 Uiso 0.5 1 calc R U P A -1
C38 C 0.6003(10) -0.0026(5) 0.5302(4) 0.059(3) Uani 0.5 1 d D U P A -1
H38A H 0.5760 -0.0161 0.5545 0.071 Uiso 0.5 1 calc R U P A -1
H38B H 0.6572 -0.0017 0.5339 0.071 Uiso 0.5 1 calc R U P A -1
C1 C 0.5000 0.3013(3) 0.2500 0.0211(13) Uani 1 2 d S TU P . .
H1A H 0.5000 0.3432 0.2500 0.025 Uiso 1 2 calc R U P . .
C2 C 0.4299(2) 0.2704(2) 0.25926(12) 0.0226(9) Uani 1 1 d . U . . .
H2A H 0.3861 0.2913 0.2686 0.027 Uiso 1 1 calc R U . . .
C3 C 0.5735(3) 0.2059(2) 0.24588(13) 0.0252(10) Uani 1 1 d . U . . .
H3A H 0.6221 0.1863 0.2466 0.030 Uiso 1 1 calc R U . . .
C4 C 0.5000 0.1717(3) 0.2500 0.0227(14) Uani 1 2 d S TU P . .
C5 C 0.5000 0.1084(3) 0.2500 0.0349(18) Uani 1 2 d S TU P . .
C6 C 0.5691(5) 0.0751(2) 0.24539(16) 0.0506(17) Uani 1 1 d . U . . .
H6A H 0.6172 0.0948 0.2424 0.061 Uiso 1 1 calc R U . . .
C7 C 0.5670(6) 0.0136(3) 0.24520(17) 0.071(2) Uani 1 1 d . U . . .
H7A H 0.6141 -0.0074 0.2416 0.085 Uiso 1 1 calc R U . . .
C8 C 0.5000 -0.0176(4) 0.2500 0.074(3) Uani 1 2 d S TU P . .
H8A H 0.5000 -0.0594 0.2500 0.089 Uiso 1 2 calc R U P . .
C9 C 0.5370(3) 0.15528(19) 0.36977(13) 0.0230(9) Uani 1 1 d . U . . .
C10 C 0.5688(3) 0.1545(2) 0.40819(14) 0.0302(10) Uani 1 1 d . U . . .
H10A H 0.5450 0.1709 0.4305 0.036 Uiso 1 1 calc R U . . .
C11 C 0.6415(3) 0.1253(2) 0.40749(16) 0.0346(11) Uani 1 1 d . U . . .
H11A H 0.6732 0.1176 0.4294 0.042 Uiso 1 1 calc R U . . .
C12 C 0.6592(3) 0.1095(2) 0.36836(16) 0.0340(11) Uani 1 1 d . U . . .
H12A H 0.7048 0.0905 0.3594 0.041 Uiso 1 1 calc R U . . .
C13 C 0.5945(3) 0.12815(19) 0.34549(15) 0.0267(10) Uani 1 1 d . U . . .
H13A H 0.5902 0.1233 0.3183 0.032 Uiso 1 1 calc R U . . .
C14 C 0.6326(3) 0.2890(2) 0.35875(14) 0.0258(9) Uani 1 1 d . U . . .
C15 C 0.6574(3) 0.2805(2) 0.39836(15) 0.0325(11) Uani 1 1 d . U . . .
H15A H 0.6307 0.2930 0.4209 0.039 Uiso 1 1 calc R U . . .
C16 C 0.7305(3) 0.2493(2) 0.39726(17) 0.0378(12) Uani 1 1 d . U . . .
H16A H 0.7610 0.2392 0.4191 0.045 Uiso 1 1 calc R U . . .
C17 C 0.7491(3) 0.2363(3) 0.35844(17) 0.0373(11) Uani 1 1 d . U . . .
H17A H 0.7939 0.2159 0.3497 0.045 Uiso 1 1 calc R U . . .
C18 C 0.6888(3) 0.2593(2) 0.33469(15) 0.0293(9) Uani 1 1 d . U . . .
H18A H 0.6860 0.2557 0.3073 0.035 Uiso 1 1 calc R U . . .
C19 C 0.3871(4) 0.2209(3) 0.42741(17) 0.0565(18) Uani 1 1 d . U . . .
H19A H 0.4166 0.2576 0.4252 0.085 Uiso 1 1 calc R U . . .
H19B H 0.4125 0.1947 0.4460 0.085 Uiso 1 1 calc R U . . .
H19C H 0.3344 0.2298 0.4363 0.085 Uiso 1 1 calc R U . . .
C20 C 0.3142(3) 0.2282(2) 0.34844(15) 0.0358(12) Uani 1 1 d . U . . .
H20A H 0.3354 0.2678 0.3445 0.054 Uiso 1 1 calc R U . . .
H20B H 0.2637 0.2311 0.3613 0.054 Uiso 1 1 calc R U . . .
H20C H 0.3079 0.2088 0.3233 0.054 Uiso 1 1 calc R U . . .
C21 C 0.3367(3) 0.1079(3) 0.3866(2) 0.0522(16) Uani 1 1 d . U . . .
C22 C 0.3877(4) 0.0724(3) 0.4152(2) 0.0576(18) Uani 1 1 d . U . . .
H22A H 0.3672 0.0323 0.4176 0.086 Uiso 1 1 calc R U . . .
H22B H 0.3871 0.0916 0.4406 0.086 Uiso 1 1 calc R U . . .
H22C H 0.4410 0.0708 0.4055 0.086 Uiso 1 1 calc R U . . .
C23 C 0.2652(10) 0.1210(9) 0.4165(7) 0.080(5) Uani 0.5 1 d . U P B 1
H23A H 0.2345 0.0851 0.4199 0.120 Uiso 0.5 1 calc R U P B 1
H23B H 0.2323 0.1522 0.4059 0.120 Uiso 0.5 1 calc R U P B 1
H23C H 0.2861 0.1335 0.4415 0.120 Uiso 0.5 1 calc R U P B 1
C23A C 0.2495(8) 0.1087(6) 0.3961(4) 0.041(3) Uani 0.5 1 d . U P B 2
H23D H 0.2344 0.0709 0.4075 0.062 Uiso 0.5 1 calc R U P B 2
H23E H 0.2198 0.1152 0.3723 0.062 Uiso 0.5 1 calc R U P B 2
H23F H 0.2386 0.1406 0.4144 0.062 Uiso 0.5 1 calc R U P B 2
C24 C 0.3342(5) 0.0767(3) 0.3470(3) 0.075(2) Uani 1 1 d . U . . .
H24A H 0.3122 0.0372 0.3501 0.112 Uiso 1 1 calc R U . . .
H24B H 0.3869 0.0735 0.3366 0.112 Uiso 1 1 calc R U . . .
H24C H 0.3020 0.0995 0.3291 0.112 Uiso 1 1 calc R U . . .
C25 C 0.5168(5) 0.3900(3) 0.41221(17) 0.0585(17) Uani 1 1 d . U . . .
H25A H 0.4851 0.3575 0.4222 0.088 Uiso 1 1 calc R U . . .
H25B H 0.4907 0.4275 0.4175 0.088 Uiso 1 1 calc R U . . .
H25C H 0.5675 0.3896 0.4250 0.088 Uiso 1 1 calc R U . . .
C26 C 0.4329(3) 0.3916(2) 0.33565(17) 0.0372(12) Uani 1 1 d . U . . .
H26A H 0.4372 0.3868 0.3076 0.056 Uiso 1 1 calc R U . . .
H26B H 0.4139 0.4313 0.3415 0.056 Uiso 1 1 calc R U . . .
H26C H 0.3967 0.3624 0.3460 0.056 Uiso 1 1 calc R U . . .
C27 C 0.5960(3) 0.4429(2) 0.34080(19) 0.0398(13) Uani 1 1 d . U . . .
C28 C 0.6777(3) 0.4332(3) 0.3569(2) 0.0559(18) Uani 1 1 d . U . . .
H28A H 0.7121 0.4645 0.3475 0.084 Uiso 1 1 calc R U . . .
H28B H 0.6973 0.3949 0.3482 0.084 Uiso 1 1 calc R U . . .
H28C H 0.6761 0.4340 0.3852 0.084 Uiso 1 1 calc R U . . .
C29 C 0.5685(4) 0.5038(3) 0.3535(3) 0.064(2) Uani 1 1 d . U . . .
H29A H 0.6035 0.5339 0.3430 0.096 Uiso 1 1 calc R U . . .
H29B H 0.5683 0.5060 0.3818 0.096 Uiso 1 1 calc R U . . .
H29C H 0.5159 0.5107 0.3437 0.096 Uiso 1 1 calc R U . . .
C30 C 0.6007(4) 0.4409(3) 0.2964(2) 0.0577(18) Uani 1 1 d . U . . .
H30A H 0.6420 0.4673 0.2875 0.087 Uiso 1 1 calc R U . . .
H30B H 0.5511 0.4534 0.2854 0.087 Uiso 1 1 calc R U . . .
H30C H 0.6122 0.4005 0.2880 0.087 Uiso 1 1 calc R U . . .
C39 C 0.6815(3) 0.0429(3) 0.6324(2) 0.0501(16) Uani 1 1 d . U . . .
H39A H 0.6785 0.0103 0.6134 0.060 Uiso 1 1 calc R U . . .
H39B H 0.6995 0.0264 0.6574 0.060 Uiso 1 1 calc R U . . .
C40 C 0.7372(4) 0.0880(3) 0.6187(2) 0.0522(16) Uani 1 1 d . U . . .
H40A H 0.7372 0.1221 0.6366 0.063 Uiso 1 1 calc R U . . .
H40B H 0.7902 0.0713 0.6180 0.063 Uiso 1 1 calc R U . . .
C41 C 0.7699(3) 0.1474(3) 0.5655(2) 0.0493(15) Uani 1 1 d . U . . .
H41A H 0.8206 0.1278 0.5616 0.059 Uiso 1 1 calc R U . . .
H41B H 0.7774 0.1807 0.5836 0.059 Uiso 1 1 calc R U . . .
C42 C 0.7402(3) 0.1694(3) 0.52811(19) 0.0497(15) Uani 1 1 d . U . . .
H42A H 0.7803 0.1937 0.5152 0.060 Uiso 1 1 calc R U . . .
H42B H 0.7276 0.1358 0.5110 0.060 Uiso 1 1 calc R U . . .
C43 C 0.6458(4) 0.2318(4) 0.49991(17) 0.0583(16) Uani 1 1 d . U . . .
H43A H 0.6394 0.2021 0.4792 0.070 Uiso 1 1 calc R U . . .
H43B H 0.6841 0.2614 0.4911 0.070 Uiso 1 1 calc R U . . .
C44 C 0.5708(4) 0.2607(3) 0.50795(17) 0.0567(15) Uani 1 1 d . U . . .
H44A H 0.5763 0.2879 0.5302 0.068 Uiso 1 1 calc R U . . .
H44B H 0.5544 0.2840 0.4852 0.068 Uiso 1 1 calc R U . . .
C45 C 0.4404(4) 0.2425(3) 0.52502(16) 0.0463(13) Uani 1 1 d . U . . .
H45A H 0.4228 0.2672 0.5031 0.056 Uiso 1 1 calc R U . . .
H45B H 0.4444 0.2678 0.5483 0.056 Uiso 1 1 calc R U . . .
C46 C 0.3834(3) 0.1936(3) 0.53210(15) 0.0413(13) Uani 1 1 d . U . . .
H46A H 0.3300 0.2095 0.5330 0.050 Uiso 1 1 calc R U . . .
H46B H 0.3864 0.1641 0.5111 0.050 Uiso 1 1 calc R U . . .
C47 C 0.3513(3) 0.1213(3) 0.57863(18) 0.0410(13) Uani 1 1 d . U . . .
H47A H 0.3552 0.0885 0.5599 0.049 Uiso 1 1 calc R U . . .
H47B H 0.2973 0.1360 0.5786 0.049 Uiso 1 1 calc R U . . .
C48 C 0.3730(3) 0.1008(3) 0.61781(18) 0.0424(13) Uani 1 1 d . U . . .
H48A H 0.3704 0.1341 0.6363 0.051 Uiso 1 1 calc R U . . .
H48B H 0.3364 0.0700 0.6265 0.051 Uiso 1 1 calc R U . . .
C49 C 0.4740(4) 0.0561(2) 0.65355(15) 0.0421(12) Uani 1 1 d . U . . .
H49A H 0.4351 0.0283 0.6640 0.050 Uiso 1 1 calc R U . . .
H49B H 0.4794 0.0892 0.6720 0.050 Uiso 1 1 calc R U . . .
C50 C 0.5504(4) 0.0255(2) 0.64871(16) 0.0394(13) Uani 1 1 d . U . . .
H50A H 0.5661 0.0069 0.6734 0.047 Uiso 1 1 calc R U . . .
H50B H 0.5461 -0.0056 0.6288 0.047 Uiso 1 1 calc R U . . .
O1S O 0.6185(6) 0.1630(5) 0.7780(3) 0.104(4) Uani 0.721(19) 1 d D U P C 1
O1SA O 0.672(2) 0.2047(11) 0.7732(7) 0.153(12) Uani 0.279(19) 1 d D U P C 2
C1S C 0.6106(8) 0.2025(6) 0.7417(4) 0.135(4) Uani 1 1 d D U . . .
H1S1 H 0.5564 0.2033 0.7323 0.161 Uiso 0.721(19) 1 calc R U P C 1
H1S2 H 0.6276 0.2433 0.7472 0.161 Uiso 0.721(19) 1 calc R U P C 1
H1S3 H 0.5656 0.1777 0.7487 0.161 Uiso 0.279(19) 1 calc R U P C 2
H1S4 H 0.5931 0.2421 0.7334 0.161 Uiso 0.279(19) 1 calc R U P C 2
C2S C 0.6611(10) 0.1748(7) 0.7139(4) 0.165(5) Uani 1 1 d D U . . .
H2S1 H 0.6296 0.1576 0.6927 0.198 Uiso 1 1 calc R U . . .
H2S2 H 0.6959 0.2047 0.7025 0.198 Uiso 1 1 calc R U . . .
C3S C 0.7062(6) 0.1296(5) 0.7314(3) 0.098(3) Uani 1 1 d D U . . .
H3S1 H 0.7619 0.1350 0.7256 0.117 Uiso 1 1 calc R U . . .
H3S2 H 0.6898 0.0903 0.7222 0.117 Uiso 1 1 calc R U . . .
C4S C 0.6915(6) 0.1359(5) 0.7727(3) 0.099(3) Uani 1 1 d D U . . .
H4S1 H 0.6920 0.0968 0.7852 0.119 Uiso 0.721(19) 1 calc R U P C 1
H4S2 H 0.7326 0.1604 0.7846 0.119 Uiso 0.721(19) 1 calc R U P C 1
H4S3 H 0.7378 0.1265 0.7884 0.119 Uiso 0.279(19) 1 calc R U P C 2
H4S4 H 0.6471 0.1117 0.7813 0.119 Uiso 0.279(19) 1 calc R U P C 2
O2S O 0.8515(4) 0.1293(3) 0.45276(18) 0.096(2) Uani 1 1 d D U . . .
C5S C 0.906(2) 0.0907(12) 0.4713(7) 0.084(8) Uani 0.42(4) 1 d D U P D 1
H5S1 H 0.9574 0.1094 0.4738 0.100 Uiso 0.42(4) 1 calc R U P D 1
H5S2 H 0.8873 0.0786 0.4972 0.100 Uiso 0.42(4) 1 calc R U P D 1
C6S C 0.908(4) 0.0421(16) 0.4452(8) 0.141(18) Uani 0.42(4) 1 d D U P D 1
H6S1 H 0.8830 0.0075 0.4576 0.169 Uiso 0.42(4) 1 calc R U P D 1
H6S2 H 0.9622 0.0318 0.4395 0.169 Uiso 0.42(4) 1 calc R U P D 1
C5SA C 0.8588(19) 0.0722(8) 0.4729(5) 0.091(7) Uani 0.58(4) 1 d D U P D 2
H5S3 H 0.9084 0.0703 0.4872 0.109 Uiso 0.58(4) 1 calc R U P D 2
H5S4 H 0.8158 0.0672 0.4917 0.109 Uiso 0.58(4) 1 calc R U P D 2
C6SA C 0.8558(18) 0.0257(8) 0.4434(5) 0.102(6) Uani 0.58(4) 1 d D U P D 2
H6S3 H 0.8972 -0.0038 0.4477 0.122 Uiso 0.58(4) 1 calc R U P D 2
H6S4 H 0.8050 0.0054 0.4438 0.122 Uiso 0.58(4) 1 calc R U P D 2
C7S C 0.8670(8) 0.0552(4) 0.4085(3) 0.108(4) Uani 1 1 d D U . . .
H7S1 H 0.8979 0.0439 0.3856 0.130 Uiso 0.42(4) 1 calc R U P D 1
H7S2 H 0.8153 0.0364 0.4073 0.130 Uiso 0.42(4) 1 calc R U P D 1
H7S3 H 0.8274 0.0420 0.3897 0.130 Uiso 0.58(4) 1 calc R U P D 2
H7S4 H 0.9186 0.0450 0.3980 0.130 Uiso 0.58(4) 1 calc R U P D 2
C8S C 0.8617(5) 0.1188(4) 0.4131(2) 0.075(2) Uani 1 1 d D U . . .
H8S1 H 0.9097 0.1380 0.4037 0.090 Uiso 1 1 calc R U . . .
H8S2 H 0.8173 0.1345 0.3982 0.090 Uiso 1 1 calc R U . . .
O3S O 0.3317(4) 0.4028(4) 0.6883(2) 0.071(3) Uani 0.691(14) 1 d D U P E 1
C12S C 0.2702(7) 0.3894(7) 0.7142(4) 0.085(4) Uani 0.691(14) 1 d D U P E 1
H14S H 0.2440 0.3527 0.7059 0.102 Uiso 0.691(14) 1 calc R U P E 1
H15S H 0.2317 0.4217 0.7140 0.102 Uiso 0.691(14) 1 calc R U P E 1
O3SA O 0.3169(11) 0.4570(13) 0.7016(8) 0.116(11) Uani 0.309(14) 1 d D U P E 2
C13S C 0.2656(14) 0.4379(11) 0.7313(7) 0.079(6) Uani 0.309(14) 1 d D U P E 2
H16S H 0.2147 0.4275 0.7199 0.095 Uiso 0.309(14) 1 calc R U P E 2
H17S H 0.2575 0.4700 0.7502 0.095 Uiso 0.309(14) 1 calc R U P E 2
C9S C 0.3890(6) 0.4307(4) 0.7107(3) 0.085(2) Uani 1 1 d D U . . .
H20S H 0.3763 0.4727 0.7149 0.102 Uiso 0.691(14) 1 calc R U P E 1
H21S H 0.4404 0.4278 0.6981 0.102 Uiso 0.691(14) 1 calc R U P E 1
H22S H 0.4291 0.4618 0.7123 0.102 Uiso 0.309(14) 1 calc R U P E 2
H23S H 0.4038 0.4036 0.6895 0.102 Uiso 0.309(14) 1 calc R U P E 2
C10S C 0.3876(6) 0.3972(4) 0.7479(3) 0.090(3) Uani 1 1 d D U . . .
H24S H 0.4061 0.4218 0.7697 0.108 Uiso 1 1 calc R U . . .
H25S H 0.4197 0.3612 0.7463 0.108 Uiso 1 1 calc R U . . .
C11S C 0.3016(7) 0.3823(6) 0.7521(4) 0.127(4) Uani 1 1 d D U . . .
H26S H 0.2947 0.3413 0.7613 0.153 Uiso 0.691(14) 1 calc R U P E 1
H27S H 0.2761 0.4094 0.7706 0.153 Uiso 0.691(14) 1 calc R U P E 1
H28S H 0.2856 0.3799 0.7796 0.153 Uiso 0.309(14) 1 calc R U P E 2
H29S H 0.2880 0.3451 0.7388 0.153 Uiso 0.309(14) 1 calc R U P E 2
O4S O 0.1155(13) 0.0000 0.5000 0.200(6) Uiso 1 2 d DS U P . .
C15S C 0.098(2) 0.0565(11) 0.4821(11) 0.200(6) Uiso 0.5 1 d D U P . .
H36S H 0.1035 0.0527 0.4537 0.240 Uiso 0.5 1 calc R U P . .
H37S H 0.0431 0.0667 0.4876 0.240 Uiso 0.5 1 calc R U P . .
C16S C 0.144(2) 0.1005(12) 0.4946(12) 0.200(6) Uiso 0.5 1 d D U P . .
H30S H 0.1583 0.1264 0.4727 0.240 Uiso 0.5 1 calc R U P . .
H31S H 0.1161 0.1245 0.5141 0.240 Uiso 0.5 1 calc R U P . .
C17S C 0.206(2) 0.0763(15) 0.5099(12) 0.200(6) Uiso 0.5 1 d D U P . .
H32S H 0.2165 0.0936 0.5357 0.240 Uiso 0.5 1 calc R U P . .
H33S H 0.2515 0.0833 0.4931 0.240 Uiso 0.5 1 calc R U P . .
C18S C 0.1918(16) 0.0159(14) 0.5133(11) 0.200(6) Uiso 0.5 1 d D U P . .
H34S H 0.1974 0.0041 0.5408 0.240 Uiso 0.5 1 calc R U P . .
H35S H 0.2309 -0.0060 0.4981 0.240 Uiso 0.5 1 calc R U P . .

loop_
_atom_site_aniso_label
_atom_site_aniso_U_11
_atom_site_aniso_U_22
_atom_site_aniso_U_33
_atom_site_aniso_U_23
_atom_site_aniso_U_13
_atom_site_aniso_U_12
Er1 0.02365(8) 0.01624(8) 0.02017(8) 0.00084(8) 0.00053(8) -0.00232(8)
Fe1 0.0259(3) 0.0149(3) 0.0307(4) 0.0040(3) -0.0073(3) -0.0034(2)
K1 0.0296(5) 0.0364(6) 0.0311(6) 0.0064(5) 0.0047(4) 0.0051(4)
Si1 0.0348(7) 0.0213(6) 0.0312(7) 0.0056(5) 0.0104(6) 0.0018(5)
Si2 0.0320(7) 0.0166(5) 0.0316(6) -0.0032(5) -0.0028(6) -0.0009(5)
N1 0.0222(19) 0.0276(19) 0.0225(18) 0.0020(15) -0.0013(14) -0.0052(15)
N2 0.032(2) 0.0156(17) 0.0265(19) 0.0003(14) -0.0060(16) -0.0015(15)
O1 0.043(2) 0.0242(17) 0.048(2) 0.0038(16) -0.0128(18) -0.0020(15)
O2 0.0345(18) 0.0370(19) 0.0345(19) 0.0070(16) 0.0056(15) 0.0027(15)
O3 0.0327(18) 0.046(2) 0.0295(18) 0.0066(16) -0.0010(14) 0.0071(16)
O4 0.052(2) 0.039(2) 0.0350(19) 0.0081(15) 0.0095(18) 0.0054(18)
O5 0.049(2) 0.047(2) 0.033(2) -0.0048(17) 0.0085(16) -0.0138(18)
O6 0.0276(18) 0.033(2) 0.064(3) -0.0110(18) -0.0096(17) -0.0030(15)
O8 0.059(3) 0.063(3) 0.097(4) -0.034(3) 0.035(2) -0.021(2)
C31 0.063(4) 0.064(4) 0.070(4) -0.018(3) 0.022(4) -0.007(4)
C32 0.079(5) 0.065(4) 0.066(4) -0.019(4) 0.009(4) 0.005(4)
C33 0.117(7) 0.056(5) 0.091(6) -0.021(4) 0.009(5) -0.029(5)
C34 0.065(5) 0.080(5) 0.082(5) -0.019(4) 0.011(4) -0.019(4)
O7 0.071(6) 0.029(4) 0.039(4) -0.005(3) -0.017(4) 0.010(4)
C35 0.063(6) 0.043(5) 0.043(5) -0.005(4) -0.012(5) 0.010(5)
C36 0.116(10) 0.063(7) 0.076(7) -0.021(6) -0.041(7) 0.024(7)
C37 0.089(9) 0.043(6) 0.058(7) -0.015(5) -0.023(7) 0.021(6)
C38 0.080(8) 0.042(5) 0.055(6) -0.003(5) -0.018(6) 0.013(5)
C1 0.024(3) 0.018(3) 0.021(3) 0.000 -0.001(2) 0.000
C2 0.0213(19) 0.026(2) 0.021(2) -0.0032(18) 0.0009(17) 0.0003(18)
C3 0.027(2) 0.024(2) 0.025(2) 0.0011(18) 0.0007(17) 0.003(2)
C4 0.030(4) 0.016(3) 0.022(3) 0.000 0.001(2) 0.000
C5 0.074(5) 0.018(3) 0.012(3) 0.000 0.002(3) 0.000
C6 0.100(5) 0.026(2) 0.026(3) 0.000(2) -0.003(3) 0.028(3)
C7 0.159(8) 0.031(3) 0.022(3) -0.003(2) -0.008(4) 0.033(4)
C8 0.166(9) 0.025(4) 0.032(4) 0.000 -0.006(5) 0.000
C9 0.029(2) 0.0163(19) 0.024(2) 0.0016(16) -0.0048(16) -0.0104(15)
C10 0.044(3) 0.020(2) 0.027(2) 0.0078(18) -0.0070(19) -0.0097(19)
C11 0.044(3) 0.021(2) 0.038(3) 0.0105(19) -0.016(2) -0.008(2)
C12 0.039(3) 0.016(2) 0.047(3) 0.002(2) -0.011(2) 0.0019(18)
C13 0.031(2) 0.015(2) 0.034(2) 0.0012(17) -0.0043(18) -0.0047(17)
C14 0.028(2) 0.0155(19) 0.034(2) 0.0039(18) -0.0066(18) -0.0077(16)
C15 0.042(3) 0.020(2) 0.035(3) 0.0023(18) -0.014(2) -0.0056(18)
C16 0.037(3) 0.023(3) 0.054(3) 0.005(2) -0.022(2) -0.0081(18)
C17 0.025(2) 0.030(2) 0.057(3) 0.009(3) -0.006(2) -0.002(2)
C18 0.025(2) 0.024(2) 0.039(2) 0.005(2) -0.0020(17) -0.0071(19)
C19 0.087(5) 0.049(4) 0.034(3) 0.001(3) 0.006(3) 0.035(3)
C20 0.034(3) 0.033(3) 0.041(3) 0.007(2) 0.010(2) 0.003(2)
C21 0.036(3) 0.027(3) 0.094(5) 0.024(3) 0.019(3) 0.002(2)
C22 0.058(4) 0.033(3) 0.082(5) 0.021(3) 0.017(3) -0.003(3)
C23 0.052(8) 0.068(10) 0.121(12) 0.053(9) 0.032(8) 0.013(7)
C23A 0.040(5) 0.027(5) 0.057(8) -0.010(6) 0.014(5) -0.014(4)
C24 0.080(5) 0.041(4) 0.104(6) -0.003(4) -0.009(4) -0.024(4)
C25 0.092(5) 0.045(3) 0.039(3) -0.014(3) 0.002(3) 0.013(4)
C26 0.029(3) 0.031(3) 0.052(3) -0.011(2) 0.006(2) 0.002(2)
C27 0.033(3) 0.020(2) 0.067(4) 0.005(2) -0.014(2) -0.0043(19)
C28 0.035(3) 0.024(3) 0.108(6) 0.006(3) -0.023(3) -0.009(2)
C29 0.062(4) 0.019(3) 0.111(6) -0.003(3) -0.028(4) -0.001(3)
C30 0.052(4) 0.050(4) 0.072(4) 0.024(3) -0.004(3) -0.022(3)
C39 0.044(3) 0.029(3) 0.077(4) 0.005(3) -0.026(3) 0.004(2)
C40 0.037(3) 0.037(3) 0.083(4) -0.001(3) -0.019(3) 0.002(2)
C41 0.031(3) 0.050(3) 0.067(4) -0.016(3) -0.002(3) -0.010(2)
C42 0.042(3) 0.056(4) 0.051(3) -0.022(3) 0.010(3) -0.014(3)
C43 0.066(4) 0.078(4) 0.031(3) 0.013(3) 0.005(3) -0.018(4)
C44 0.079(4) 0.055(3) 0.036(3) 0.019(3) 0.000(3) -0.014(3)
C45 0.066(3) 0.046(3) 0.027(2) 0.006(2) 0.007(2) 0.022(3)
C46 0.042(3) 0.059(4) 0.024(3) 0.002(2) 0.000(2) 0.021(2)
C47 0.029(3) 0.044(3) 0.049(3) -0.001(3) 0.003(2) 0.009(2)
C48 0.031(3) 0.043(3) 0.053(3) 0.007(3) 0.013(2) 0.000(2)
C49 0.058(3) 0.036(3) 0.031(3) 0.007(2) 0.007(3) 0.003(3)
C50 0.056(3) 0.032(3) 0.030(3) 0.005(2) -0.006(2) -0.002(2)
O1S 0.091(7) 0.132(10) 0.089(6) -0.023(5) 0.004(5) 0.009(6)
O1SA 0.16(2) 0.138(14) 0.159(15) -0.036(11) -0.019(15) 0.046(14)
C1S 0.111(8) 0.171(10) 0.122(8) -0.012(7) 0.009(6) 0.068(8)
C2S 0.205(11) 0.162(9) 0.128(7) 0.007(7) 0.028(7) 0.066(8)
C3S 0.088(7) 0.092(7) 0.112(7) -0.009(5) 0.015(5) 0.001(5)
C4S 0.095(7) 0.102(7) 0.099(6) -0.040(5) -0.018(5) 0.000(5)
O2S 0.119(5) 0.084(4) 0.085(4) -0.014(3) -0.002(4) 0.020(4)
C5S 0.116(17) 0.068(11) 0.067(8) -0.005(7) -0.004(10) 0.008(11)
C6S 0.23(4) 0.103(12) 0.091(11) -0.026(9) -0.059(18) 0.074(19)
C5SA 0.120(18) 0.085(8) 0.067(6) -0.005(5) -0.010(8) 0.045(9)
C6SA 0.131(13) 0.082(6) 0.093(7) -0.006(5) 0.009(8) 0.017(7)
C7S 0.159(10) 0.093(6) 0.073(5) -0.017(4) -0.019(5) 0.053(6)
C8S 0.055(4) 0.092(5) 0.079(5) 0.005(4) 0.004(4) 0.005(4)
O3S 0.070(5) 0.104(7) 0.038(4) -0.004(4) 0.014(3) -0.023(4)
C12S 0.073(7) 0.108(11) 0.074(7) -0.011(7) 0.019(5) -0.018(6)
O3SA 0.092(10) 0.14(2) 0.116(15) 0.043(16) 0.041(9) -0.005(10)
C13S 0.087(10) 0.104(15) 0.045(11) -0.019(9) 0.013(8) -0.038(8)
C9S 0.086(5) 0.083(6) 0.086(5) -0.002(4) 0.014(4) -0.027(4)
C10S 0.095(6) 0.102(6) 0.073(5) -0.016(5) 0.014(4) 0.001(5)
C11S 0.105(8) 0.174(11) 0.104(7) 0.038(7) 0.031(5) -0.022(7)

loop_
_atom_type_symbol
_atom_type_description
_atom_type_scat_dispersion_real
_atom_type_scat_dispersion_imag
_atom_type_scat_source
C C 0.0033 0.0016 'International Tables Vol C Tables 4.2.6.8 and 6.1.1.4'
H H 0.0000 0.0000 'International Tables Vol C Tables 4.2.6.8 and 6.1.1.4'
N N 0.0061 0.0033 'International Tables Vol C Tables 4.2.6.8 and 6.1.1.4'
O O 0.0106 0.0060 'International Tables Vol C Tables 4.2.6.8 and 6.1.1.4'
Si Si 0.0817 0.0704 'International Tables Vol C Tables 4.2.6.8 and 6.1.1.4'
K K 0.2009 0.2494 'International Tables Vol C Tables 4.2.6.8 and 6.1.1.4'
Fe Fe 0.3463 0.8444 'International Tables Vol C Tables 4.2.6.8 and 6.1.1.4'
Er Er -0.2586 4.9576 'International Tables Vol C Tables 4.2.6.8 and 6.1.1.4'

loop_
_geom_angle_atom_site_label_1
_geom_angle_atom_site_label_2
_geom_angle_atom_site_label_3
_geom_angle
_geom_angle_site_symmetry_1
_geom_angle_site_symmetry_3
N1 Er1 N2 99.65(13) . .
N1 Er1 C3 128.35(14) . .
N2 Er1 C3 126.05(15) . .
N1 Er1 C2 114.45(13) . .
N2 Er1 C2 110.77(14) . .
C3 Er1 C2 73.79(15) . .
N1 Er1 C1 147.74(10) . .
N2 Er1 C1 92.40(14) . .
C3 Er1 C1 61.24(14) . .
C2 Er1 C1 33.75(11) . .
N1 Er1 C4 100.38(13) . .
N2 Er1 C4 159.80(13) . .
C3 Er1 C4 35.14(12) . .
C2 Er1 C4 62.54(14) . .
C1 Er1 C4 71.76(15) . .
N1 Er1 C3 96.24(14) . 3_655
N2 Er1 C3 144.70(14) . 3_655
C3 Er1 C3 61.3(2) . 3_655
C2 Er1 C3 34.17(14) . 3_655
C1 Er1 C3 59.31(14) . 3_655
C4 Er1 C3 34.13(12) . 3_655
N1 Er1 C2 160.78(13) . 3_655
N2 Er1 C2 99.46(14) . 3_655
C3 Er1 C2 34.08(13) . 3_655
C2 Er1 C2 59.81(17) . 3_655
C1 Er1 C2 32.69(11) . 3_655
C4 Er1 C2 60.44(14) . 3_655
C3 Er1 C2 68.84(13) 3_655 3_655
N1 Er1 C9 29.32(13) . .
N2 Er1 C9 92.94(12) . .
C3 Er1 C9 116.18(14) . .
C2 Er1 C9 141.95(13) . .
C1 Er1 C9 174.50(13) . .
C4 Er1 C9 103.30(14) . .
C3 Er1 C9 115.25(13) 3_655 .
C2 Er1 C9 146.89(14) 3_655 .
N1 Er1 C14 93.57(13) . .
N2 Er1 C14 28.76(13) . .
C3 Er1 C14 114.43(15) . .
C2 Er1 C14 137.05(14) . .
C1 Er1 C14 110.35(13) . .
C4 Er1 C14 146.19(10) . .
C3 Er1 C14 169.64(14) 3_655 .
C2 Er1 C14 102.23(14) 3_655 .
C9 Er1 C14 75.07(12) . .
N1 Er1 Fe1 67.20(9) . .
N2 Er1 Fe1 66.49(9) . .
C3 Er1 Fe1 107.13(12) . .
C2 Er1 Fe1 177.18(11) . .
C1 Er1 Fe1 144.28(5) . .
C4 Er1 Fe1 119.77(9) . .
C3 Er1 Fe1 148.62(11) 3_655 .
C2 Er1 Fe1 119.44(9) 3_655 .
C9 Er1 Fe1 40.20(8) . .
C14 Er1 Fe1 40.13(9) . .
C16 Fe1 C11 105.7(2) . .
C16 Fe1 C12 121.9(2) . .
C11 Fe1 C12 41.3(2) . .
C16 Fe1 C17 40.7(2) . .
C11 Fe1 C17 122.3(2) . .
C12 Fe1 C17 107.6(2) . .
C16 Fe1 C10 121.1(2) . .
C11 Fe1 C10 40.7(2) . .
C12 Fe1 C10 69.0(2) . .
C17 Fe1 C10 157.7(2) . .
C16 Fe1 C15 41.6(2) . .
C11 Fe1 C15 120.7(2) . .
C12 Fe1 C15 157.9(2) . .
C17 Fe1 C15 69.3(2) . .
C10 Fe1 C15 105.2(2) . .
C16 Fe1 C18 68.2(2) . .
C11 Fe1 C18 159.7(2) . .
C12 Fe1 C18 124.3(2) . .
C17 Fe1 C18 40.60(19) . .
C10 Fe1 C18 159.1(2) . .
C15 Fe1 C18 68.4(2) . .
C16 Fe1 C13 159.8(2) . .
C11 Fe1 C13 67.9(2) . .
C12 Fe1 C13 40.70(19) . .
C17 Fe1 C13 125.2(2) . .
C10 Fe1 C13 67.43(19) . .
C15 Fe1 C13 158.4(2) . .
C18 Fe1 C13 110.8(2) . .
C16 Fe1 C14 68.22(18) . .
C11 Fe1 C14 157.4(2) . .
C12 Fe1 C14 160.4(2) . .
C17 Fe1 C14 68.1(2) . .
C10 Fe1 C14 122.4(2) . .
C15 Fe1 C14 40.38(18) . .
C18 Fe1 C14 40.15(19) . .
C13 Fe1 C14 125.01(18) . .
C16 Fe1 C9 157.5(2) . .
C11 Fe1 C9 67.91(19) . .
C12 Fe1 C9 68.51(19) . .
C17 Fe1 C9 160.9(2) . .
C10 Fe1 C9 40.11(18) . .
C15 Fe1 C9 121.6(2) . .
C18 Fe1 C9 125.06(18) . .
C13 Fe1 C9 39.87(18) . .
C14 Fe1 C9 108.92(17) . .
C16 Fe1 Er1 126.99(14) . .
C11 Fe1 Er1 126.18(15) . .
C12 Fe1 Er1 105.61(15) . .
C17 Fe1 Er1 106.18(15) . .
C10 Fe1 Er1 95.76(14) . .
C15 Fe1 Er1 96.06(14) . .
C18 Fe1 Er1 66.17(13) . .
C13 Fe1 Er1 65.63(13) . .
C14 Fe1 Er1 59.72(12) . .
C9 Fe1 Er1 59.24(12) . .
O8 K1 O2 95.47(13) . .
O8 K1 O1 98.78(16) . .
O2 K1 O1 61.37(11) . .
O8 K1 O3 76.37(14) . .
O2 K1 O3 59.50(11) . .
O1 K1 O3 119.71(12) . .
O8 K1 O6 110.39(14) . .
O2 K1 O6 119.13(12) . .
O1 K1 O6 60.83(13) . .
O3 K1 O6 173.21(12) . .
O8 K1 O5 87.62(13) . .
O2 K1 O5 176.74(12) . .
O1 K1 O5 119.23(13) . .
O3 K1 O5 120.50(12) . .
O6 K1 O5 60.44(13) . .
O8 K1 O4 81.90(15) . .
O2 K1 O4 119.15(12) . .
O1 K1 O4 179.14(13) . .
O3 K1 O4 60.94(11) . .
O6 K1 O4 118.45(13) . .
O5 K1 O4 60.21(12) . .
O8 K1 O7 167.5(2) . .
O2 K1 O7 90.9(2) . .
O1 K1 O7 93.72(18) . .
O3 K1 O7 97.9(2) . .
O6 K1 O7 75.4(2) . .
O5 K1 O7 85.8(2) . .
O4 K1 O7 85.60(18) . .
N1 Si1 C19 115.0(3) . .
N1 Si1 C20 107.9(2) . .
C19 Si1 C20 107.2(3) . .
N1 Si1 C21 111.3(2) . .
C19 Si1 C21 107.8(3) . .
C20 Si1 C21 107.3(3) . .
N2 Si2 C26 108.7(2) . .
N2 Si2 C25 114.4(2) . .
C26 Si2 C25 106.8(3) . .
N2 Si2 C27 110.9(2) . .
C26 Si2 C27 107.9(2) . .
C25 Si2 C27 107.9(3) . .
C9 N1 Si1 127.3(3) . .
C9 N1 Er1 97.0(3) . .
Si1 N1 Er1 131.4(2) . .
C14 N2 Si2 125.4(3) . .
C14 N2 Er1 98.2(3) . .
Si2 N2 Er1 136.0(2) . .
C39 O1 C50 111.5(4) . .
C39 O1 K1 115.3(4) . .
C50 O1 K1 114.7(3) . .
C48 O2 C49 112.2(4) . .
C48 O2 K1 117.6(3) . .
C49 O2 K1 114.1(3) . .
C46 O3 C47 112.3(4) . .
C46 O3 K1 115.0(3) . .
C47 O3 K1 115.5(3) . .
C45 O4 C44 112.0(5) . .
C45 O4 K1 109.8(3) . .
C44 O4 K1 112.0(3) . .
C42 O5 C43 111.9(5) . .
C42 O5 K1 112.3(4) . .
C43 O5 K1 115.9(3) . .
C40 O6 C41 111.5(4) . .
C40 O6 K1 112.4(4) . .
C41 O6 K1 115.1(3) . .
C34 O8 C31 109.7(5) . .
C34 O8 K1 131.4(4) . .
C31 O8 K1 118.1(4) . .
O8 C31 C32 106.4(6) . .
O8 C31 H31A 110.5 . .
C32 C31 H31A 110.5 . .
O8 C31 H31B 110.5 . .
C32 C31 H31B 110.5 . .
H31A C31 H31B 108.6 . .
C33 C32 C31 104.3(6) . .
C33 C32 H32A 110.9 . .
C31 C32 H32A 110.9 . .
C33 C32 H32B 110.9 . .
C31 C32 H32B 110.9 . .
H32A C32 H32B 108.9 . .
C34 C33 C32 106.0(6) . .
C34 C33 H33A 110.5 . .
C32 C33 H33A 110.5 . .
C34 C33 H33B 110.5 . .
C32 C33 H33B 110.5 . .
H33A C33 H33B 108.7 . .
O8 C34 C33 108.3(6) . .
O8 C34 H34A 110.0 . .
C33 C34 H34A 110.0 . .
O8 C34 H34B 110.0 . .
C33 C34 H34B 110.0 . .
H34A C34 H34B 108.4 . .
C38 O7 C35 107.8(9) . .
C38 O7 K1 120.3(7) . .
C35 O7 K1 121.1(7) . .
O7 C35 C36 105.1(10) . .
O7 C35 H35A 110.7 . .
C36 C35 H35A 110.7 . .
O7 C35 H35B 110.7 . .
C36 C35 H35B 110.7 . .
H35A C35 H35B 108.8 . .
C37 C36 C35 108.1(11) . .
C37 C36 H36A 110.1 . .
C35 C36 H36A 110.1 . .
C37 C36 H36B 110.1 . .
C35 C36 H36B 110.1 . .
H36A C36 H36B 108.4 . .
C36 C37 C38 105.5(11) . .
C36 C37 K1 80.1(7) . 4_556
C38 C37 K1 171.8(12) . 4_556
C36 C37 H37A 110.6 . .
C38 C37 H37A 110.6 . .
K1 C37 H37A 61.4 4_556 .
C36 C37 H37B 110.6 . .
C38 C37 H37B 110.6 . .
K1 C37 H37B 72.1 4_556 .
H37A C37 H37B 108.8 . .
O7 C38 C37 107.4(10) . .
O7 C38 H38A 110.2 . .
C37 C38 H38A 110.2 . .
O7 C38 H38B 110.2 . .
C37 C38 H38B 110.2 . .
H38A C38 H38B 108.5 . .
C2 C1 C2 121.4(6) 3_655 .
C2 C1 Er1 76.6(2) 3_655 .
C2 C1 Er1 70.1(2) . .
C2 C1 Er1 70.1(2) 3_655 3_655
C2 C1 Er1 76.6(2) . 3_655
Er1 C1 Er1 108.5(2) . 3_655
C2 C1 H1A 119.3 3_655 .
C2 C1 H1A 119.3 . .
Er1 C1 H1A 125.8 . .
Er1 C1 H1A 125.8 3_655 .
C1 C2 C3 119.5(4) . 3_655
C1 C2 Er1 76.1(2) . .
C3 C2 Er1 78.3(3) 3_655 .
C1 C2 Er1 70.7(2) . 3_655
C3 C2 Er1 67.2(3) 3_655 3_655
Er1 C2 Er1 108.50(16) . 3_655
C1 C2 H2A 120.3 . .
C3 C2 H2A 120.3 3_655 .
Er1 C2 H2A 116.0 . .
Er1 C2 H2A 135.5 3_655 .
C2 C3 C4 119.5(5) 3_655 .
C2 C3 Er1 78.7(3) 3_655 .
C4 C3 Er1 75.6(2) . .
C2 C3 Er1 67.5(3) 3_655 3_655
C4 C3 Er1 70.8(2) . 3_655
Er1 C3 Er1 108.82(19) . 3_655
C2 C3 H3A 120.2 3_655 .
C4 C3 H3A 120.2 . .
Er1 C3 H3A 116.2 . .
Er1 C3 H3A 135.0 3_655 .
C5 C4 C3 121.3(3) . .
C5 C4 C3 121.3(3) . 3_655
C3 C4 C3 117.3(5) . 3_655
C5 C4 Er1 126.01(11) . .
C3 C4 Er1 69.3(2) . .
C3 C4 Er1 75.1(2) 3_655 .
C5 C4 Er1 126.01(11) . 3_655
C3 C4 Er1 75.1(2) . 3_655
C3 C4 Er1 69.3(2) 3_655 3_655
Er1 C4 Er1 108.0(2) . 3_655
C6 C5 C6 115.6(7) 3_655 .
C6 C5 C4 122.2(4) 3_655 .
C6 C5 C4 122.2(4) . .
C7 C6 C5 120.8(8) . .
C7 C6 H6A 119.6 . .
C5 C6 H6A 119.6 . .
C8 C7 C6 122.6(9) . .
C8 C7 H7A 118.7 . .
C6 C7 H7A 118.7 . .
C7 C8 C7 117.6(9) . 3_655
C7 C8 H8A 121.2 . .
C7 C8 H8A 121.2 3_655 .
N1 C9 C10 130.4(4) . .
N1 C9 C13 123.8(4) . .
C10 C9 C13 105.7(4) . .
N1 C9 Fe1 127.1(3) . .
C10 C9 Fe1 66.8(3) . .
C13 C9 Fe1 67.9(2) . .
N1 C9 Er1 53.7(2) . .
C10 C9 Er1 137.8(3) . .
C13 C9 Er1 84.6(3) . .
Fe1 C9 Er1 80.56(13) . .
C11 C10 C9 109.1(5) . .
C11 C10 Fe1 68.8(3) . .
C9 C10 Fe1 73.1(3) . .
C11 C10 H10A 125.4 . .
C9 C10 H10A 125.4 . .
Fe1 C10 H10A 124.2 . .
C10 C11 C12 108.8(4) . .
C10 C11 Fe1 70.5(3) . .
C12 C11 Fe1 69.8(3) . .
C10 C11 H11A 125.6 . .
C12 C11 H11A 125.6 . .
Fe1 C11 H11A 125.6 . .
C13 C12 C11 106.4(5) . .
C13 C12 Fe1 71.2(3) . .
C11 C12 Fe1 69.0(3) . .
C13 C12 H12A 126.8 . .
C11 C12 H12A 126.8 . .
Fe1 C12 H12A 124.7 . .
C12 C13 C9 110.0(4) . .
C12 C13 Fe1 68.1(3) . .
C9 C13 Fe1 72.2(2) . .
C12 C13 H13A 125.0 . .
C9 C13 H13A 125.0 . .
Fe1 C13 H13A 126.2 . .
N2 C14 C18 124.0(4) . .
N2 C14 C15 129.2(5) . .
C18 C14 C15 106.5(4) . .
N2 C14 Fe1 125.9(3) . .
C18 C14 Fe1 67.4(3) . .
C15 C14 Fe1 66.8(3) . .
N2 C14 Er1 53.0(2) . .
C18 C14 Er1 84.5(3) . .
C15 C14 Er1 136.5(3) . .
Fe1 C14 Er1 80.15(13) . .
C16 C15 C14 107.4(5) . .
C16 C15 Fe1 67.9(3) . .
C14 C15 Fe1 72.8(3) . .
C16 C15 H15A 126.3 . .
C14 C15 H15A 126.3 . .
Fe1 C15 H15A 124.5 . .
C17 C16 C15 109.0(4) . .
C17 C16 Fe1 70.3(3) . .
C15 C16 Fe1 70.5(3) . .
C17 C16 H16A 125.5 . .
C15 C16 H16A 125.5 . .
Fe1 C16 H16A 125.3 . .
C16 C17 C18 107.8(5) . .
C16 C17 Fe1 69.0(3) . .
C18 C17 Fe1 70.9(3) . .
C16 C17 H17A 126.1 . .
C18 C17 H17A 126.1 . .
Fe1 C17 H17A 125.6 . .
C17 C18 C14 109.2(5) . .
C17 C18 Fe1 68.5(3) . .
C14 C18 Fe1 72.4(3) . .
C17 C18 H18A 125.4 . .
C14 C18 H18A 125.4 . .
Fe1 C18 H18A 125.2 . .
Si1 C19 H19A 109.5 . .
Si1 C19 H19B 109.5 . .
H19A C19 H19B 109.5 . .
Si1 C19 H19C 109.5 . .
H19A C19 H19C 109.5 . .
H19B C19 H19C 109.5 . .
Si1 C20 H20A 109.5 . .
Si1 C20 H20B 109.5 . .
H20A C20 H20B 109.5 . .
Si1 C20 H20C 109.5 . .
H20A C20 H20C 109.5 . .
H20B C20 H20C 109.5 . .
C23A C21 C24 99.6(7) . .
C23A C21 C22 115.2(8) . .
C24 C21 C22 110.1(6) . .
C24 C21 C23 128.5(10) . .
C22 C21 C23 97.0(8) . .
C23A C21 Si1 114.7(6) . .
C24 C21 Si1 108.0(4) . .
C22 C21 Si1 108.6(4) . .
C23 C21 Si1 103.2(8) . .
C21 C22 H22A 109.5 . .
C21 C22 H22B 109.5 . .
H22A C22 H22B 109.5 . .
C21 C22 H22C 109.5 . .
H22A C22 H22C 109.5 . .
H22B C22 H22C 109.5 . .
C21 C23 H23A 109.5 . .
C21 C23 H23B 109.5 . .
H23A C23 H23B 109.5 . .
C21 C23 H23C 109.5 . .
H23A C23 H23C 109.5 . .
H23B C23 H23C 109.5 . .
C21 C23A H23D 109.5 . .
C21 C23A H23E 109.5 . .
H23D C23A H23E 109.5 . .
C21 C23A H23F 109.5 . .
H23D C23A H23F 109.5 . .
H23E C23A H23F 109.5 . .
C21 C24 H24A 109.5 . .
C21 C24 H24B 109.5 . .
H24A C24 H24B 109.5 . .
C21 C24 H24C 109.5 . .
H24A C24 H24C 109.5 . .
H24B C24 H24C 109.5 . .
Si2 C25 H25A 109.5 . .
Si2 C25 H25B 109.5 . .
H25A C25 H25B 109.5 . .
Si2 C25 H25C 109.5 . .
H25A C25 H25C 109.5 . .
H25B C25 H25C 109.5 . .
Si2 C26 H26A 109.5 . .
Si2 C26 H26B 109.5 . .
H26A C26 H26B 109.5 . .
Si2 C26 H26C 109.5 . .
H26A C26 H26C 109.5 . .
H26B C26 H26C 109.5 . .
C29 C27 C28 108.2(5) . .
C29 C27 C30 109.2(5) . .
C28 C27 C30 107.9(6) . .
C29 C27 Si2 113.1(5) . .
C28 C27 Si2 109.2(4) . .
C30 C27 Si2 109.1(4) . .
C27 C28 H28A 109.5 . .
C27 C28 H28B 109.5 . .
H28A C28 H28B 109.5 . .
C27 C28 H28C 109.5 . .
H28A C28 H28C 109.5 . .
H28B C28 H28C 109.5 . .
C27 C29 H29A 109.5 . .
C27 C29 H29B 109.5 . .
H29A C29 H29B 109.5 . .
C27 C29 H29C 109.5 . .
H29A C29 H29C 109.5 . .
H29B C29 H29C 109.5 . .
C27 C30 H30A 109.5 . .
C27 C30 H30B 109.5 . .
H30A C30 H30B 109.5 . .
C27 C30 H30C 109.5 . .
H30A C30 H30C 109.5 . .
H30B C30 H30C 109.5 . .
O1 C39 C40 109.8(5) . .
O1 C39 H39A 109.7 . .
C40 C39 H39A 109.7 . .
O1 C39 H39B 109.7 . .
C40 C39 H39B 109.7 . .
H39A C39 H39B 108.2 . .
O6 C40 C39 109.1(5) . .
O6 C40 H40A 109.9 . .
C39 C40 H40A 109.9 . .
O6 C40 H40B 109.9 . .
C39 C40 H40B 109.9 . .
H40A C40 H40B 108.3 . .
O6 C41 C42 108.9(5) . .
O6 C41 H41A 109.9 . .
C42 C41 H41A 109.9 . .
O6 C41 H41B 109.9 . .
C42 C41 H41B 109.9 . .
H41A C41 H41B 108.3 . .
O5 C42 C41 109.2(5) . .
O5 C42 H42A 109.8 . .
C41 C42 H42A 109.8 . .
O5 C42 H42B 109.8 . .
C41 C42 H42B 109.8 . .
H42A C42 H42B 108.3 . .
O5 C43 C44 108.7(5) . .
O5 C43 H43A 109.9 . .
C44 C43 H43A 109.9 . .
O5 C43 H43B 109.9 . .
C44 C43 H43B 109.9 . .
H43A C43 H43B 108.3 . .
O4 C44 C43 109.5(6) . .
O4 C44 H44A 109.8 . .
C43 C44 H44A 109.8 . .
O4 C44 H44B 109.8 . .
C43 C44 H44B 109.8 . .
H44A C44 H44B 108.2 . .
O4 C45 C46 108.5(5) . .
O4 C45 H45A 110.0 . .
C46 C45 H45A 110.0 . .
O4 C45 H45B 110.0 . .
C46 C45 H45B 110.0 . .
H45A C45 H45B 108.4 . .
O3 C46 C45 107.1(5) . .
O3 C46 H46A 110.3 . .
C45 C46 H46A 110.3 . .
O3 C46 H46B 110.3 . .
C45 C46 H46B 110.3 . .
H46A C46 H46B 108.5 . .
O3 C47 C48 107.8(5) . .
O3 C47 H47A 110.1 . .
C48 C47 H47A 110.1 . .
O3 C47 H47B 110.1 . .
C48 C47 H47B 110.1 . .
H47A C47 H47B 108.5 . .
O2 C48 C47 108.9(5) . .
O2 C48 H48A 109.9 . .
C47 C48 H48A 109.9 . .
O2 C48 H48B 109.9 . .
C47 C48 H48B 109.9 . .
H48A C48 H48B 108.3 . .
O2 C49 C50 108.8(4) . .
O2 C49 H49A 109.9 . .
C50 C49 H49A 109.9 . .
O2 C49 H49B 109.9 . .
C50 C49 H49B 109.9 . .
H49A C49 H49B 108.3 . .
O1 C50 C49 108.2(4) . .
O1 C50 H50A 110.1 . .
C49 C50 H50A 110.1 . .
O1 C50 H50B 110.1 . .
C49 C50 H50B 110.1 . .
H50A C50 H50B 108.4 . .
C4S O1S C1S 102.9(9) . .
C1S O1SA C4S 96.1(14) . .
C2S C1S O1SA 94.1(12) . .
C2S C1S O1S 103.6(9) . .
C2S C1S H1S1 111.0 . .
O1S C1S H1S1 111.0 . .
C2S C1S H1S2 111.0 . .
O1S C1S H1S2 111.0 . .
H1S1 C1S H1S2 109.0 . .
C2S C1S H1S3 112.9 . .
O1SA C1S H1S3 112.9 . .
C2S C1S H1S4 112.9 . .
O1SA C1S H1S4 112.9 . .
H1S3 C1S H1S4 110.3 . .
C3S C2S C1S 111.1(10) . .
C3S C2S H2S1 109.4 . .
C1S C2S H2S1 109.4 . .
C3S C2S H2S2 109.4 . .
C1S C2S H2S2 109.4 . .
H2S1 C2S H2S2 108.0 . .
C2S C3S C4S 104.6(8) . .
C2S C3S H3S1 110.8 . .
C4S C3S H3S1 110.8 . .
C2S C3S H3S2 110.8 . .
C4S C3S H3S2 110.8 . .
H3S1 C3S H3S2 108.9 . .
O1S C4S C3S 109.1(9) . .
C3S C4S O1SA 98.3(12) . .
O1S C4S H4S1 109.9 . .
C3S C4S H4S1 109.9 . .
O1S C4S H4S2 109.9 . .
C3S C4S H4S2 109.9 . .
H4S1 C4S H4S2 108.3 . .
C3S C4S H4S3 112.1 . .
O1SA C4S H4S3 112.1 . .
C3S C4S H4S4 112.1 . .
O1SA C4S H4S4 112.1 . .
H4S3 C4S H4S4 109.7 . .
C8S O2S C5S 104.6(11) . .
C8S O2S C5SA 107.6(8) . .
C6S C5S O2S 101.8(16) . .
C6S C5S H5S1 111.4 . .
O2S C5S H5S1 111.4 . .
C6S C5S H5S2 111.4 . .
O2S C5S H5S2 111.4 . .
H5S1 C5S H5S2 109.3 . .
C5S C6S C7S 112.0(18) . .
C5S C6S H6S1 109.2 . .
C7S C6S H6S1 109.2 . .
C5S C6S H6S2 109.2 . .
C7S C6S H6S2 109.2 . .
H6S1 C6S H6S2 107.9 . .
C6SA C5SA O2S 107.5(12) . .
C6SA C5SA H5S3 110.2 . .
O2S C5SA H5S3 110.2 . .
C6SA C5SA H5S4 110.2 . .
O2S C5SA H5S4 110.2 . .
H5S3 C5SA H5S4 108.5 . .
C7S C6SA C5SA 104.5(14) . .
C7S C6SA H6S3 110.9 . .
C5SA C6SA H6S3 110.9 . .
C7S C6SA H6S4 110.9 . .
C5SA C6SA H6S4 110.9 . .
H6S3 C6SA H6S4 108.9 . .
C6SA C7S C8S 112.1(10) . .
C8S C7S C6S 97.9(14) . .
C8S C7S H7S1 112.2 . .
C6S C7S H7S1 112.2 . .
C8S C7S H7S2 112.2 . .
C6S C7S H7S2 112.2 . .
H7S1 C7S H7S2 109.8 . .
C6SA C7S H7S3 109.2 . .
C8S C7S H7S3 109.2 . .
C6SA C7S H7S4 109.2 . .
C8S C7S H7S4 109.2 . .
H7S3 C7S H7S4 107.9 . .
O2S C8S C7S 106.4(7) . .
O2S C8S H8S1 110.5 . .
C7S C8S H8S1 110.5 . .
O2S C8S H8S2 110.5 . .
C7S C8S H8S2 110.5 . .
H8S1 C8S H8S2 108.6 . .
C9S O3S C12S 106.0(8) . .
O3S C12S C11S 108.7(10) . .
O3S C12S H14S 110.0 . .
C11S C12S H14S 110.0 . .
O3S C12S H15S 110.0 . .
C11S C12S H15S 110.0 . .
H14S C12S H15S 108.3 . .
C9S O3SA C13S 105.1(17) . .
O3SA C13S C11S 109.1(17) . .
O3SA C13S H16S 109.9 . .
C11S C13S H16S 109.9 . .
O3SA C13S H17S 109.9 . .
C11S C13S H17S 109.9 . .
H16S C13S H17S 108.3 . .
O3S C9S C10S 103.5(7) . .
O3SA C9S C10S 113.0(11) . .
O3S C9S H20S 111.1 . .
C10S C9S H20S 111.1 . .
O3S C9S H21S 111.1 . .
C10S C9S H21S 111.1 . .
H20S C9S H21S 109.0 . .
O3SA C9S H22S 109.0 . .
C10S C9S H22S 109.0 . .
O3SA C9S H23S 109.0 . .
C10S C9S H23S 109.0 . .
H22S C9S H23S 107.8 . .
C9S C10S C11S 102.1(9) . .
C9S C10S H24S 111.3 . .
C11S C10S H24S 111.3 . .
C9S C10S H25S 111.3 . .
C11S C10S H25S 111.3 . .
H24S C10S H25S 109.2 . .
C12S C11S C10S 104.7(9) . .
C10S C11S C13S 99.2(12) . .
C12S C11S H26S 110.8 . .
C10S C11S H26S 110.8 . .
C12S C11S H27S 110.8 . .
C10S C11S H27S 110.8 . .
H26S C11S H27S 108.9 . .
C10S C11S H28S 111.9 . .
C13S C11S H28S 111.9 . .
C10S C11S H29S 111.9 . .
C13S C11S H29S 111.9 . .
H28S C11S H29S 109.6 . .
C18S O4S C18S 48(3) . 4_556
C18S O4S C15S 106(3) . 4_556
C18S O4S C15S 96.2(17) 4_556 4_556
C18S O4S C15S 96.2(17) . .
C18S O4S C15S 106(3) 4_556 .
C15S O4S C15S 156(3) 4_556 .
C16S C15S O4S 113(2) . .
C16S C15S H36S 109.0 . .
O4S C15S H36S 109.0 . .
C16S C15S H37S 108.9 . .
O4S C15S H37S 109.0 . .
H36S C15S H37S 107.8 . .
C17S C16S C15S 107(2) . .
C17S C16S H30S 110.2 . .
C15S C16S H30S 110.2 . .
C17S C16S H31S 110.2 . .
C15S C16S H31S 110.2 . .
H30S C16S H31S 108.5 . .
C16S C17S C18S 107(2) . .
C16S C17S H32S 110.2 . .
C18S C17S H32S 110.2 . .
C16S C17S H33S 110.2 . .
C18S C17S H33S 110.2 . .
H32S C17S H33S 108.5 . .
C17S C18S O4S 112.2(19) . .
C17S C18S H34S 109.2 . .
O4S C18S H34S 109.2 . .
C17S C18S H35S 109.2 . .
O4S C18S H35S 109.2 . .
H34S C18S H35S 107.9 . .

loop_
_geom_bond_atom_site_label_1
_geom_bond_atom_site_label_2
_geom_bond_distance
_geom_bond_site_symmetry_2
Er1 N1 2.308(4) .
Er1 N2 2.309(4) .
Er1 C3 2.427(5) .
Er1 C2 2.428(4) .
Er1 C1 2.506(4) .
Er1 C4 2.514(4) .
Er1 C3 2.573(5) 3_655
Er1 C2 2.583(4) 3_655
Er1 C9 2.843(4) .
Er1 C14 2.861(4) .
Er1 Fe1 3.2636(7) .
Fe1 C16 2.020(5) .
Fe1 C11 2.027(5) .
Fe1 C12 2.038(5) .
Fe1 C17 2.038(5) .
Fe1 C10 2.051(5) .
Fe1 C15 2.054(5) .
Fe1 C18 2.068(5) .
Fe1 C13 2.078(4) .
Fe1 C14 2.135(5) .
Fe1 C9 2.135(4) .
K1 O8 2.699(5) .
K1 O2 2.760(4) .
K1 O1 2.773(4) .
K1 O3 2.786(4) .
K1 O6 2.806(4) .
K1 O5 2.817(4) .
K1 O4 2.827(4) .
K1 O7 2.839(9) .
Si1 N1 1.681(4) .
Si1 C19 1.861(6) .
Si1 C20 1.879(5) .
Si1 C21 1.919(6) .
Si2 N2 1.687(4) .
Si2 C26 1.867(5) .
Si2 C25 1.889(6) .
Si2 C27 1.904(5) .
N1 C9 1.403(6) .
N2 C14 1.390(6) .
O1 C39 1.422(7) .
O1 C50 1.439(7) .
O2 C48 1.415(6) .
O2 C49 1.435(6) .
O3 C46 1.422(6) .
O3 C47 1.423(7) .
O4 C45 1.422(7) .
O4 C44 1.427(7) .
O5 C42 1.422(7) .
O5 C43 1.437(7) .
O6 C40 1.412(8) .
O6 C41 1.429(7) .
O8 C34 1.369(8) .
O8 C31 1.421(7) .
C31 C32 1.479(9) .
C31 H31A 0.9900 .
C31 H31B 0.9900 .
C32 C33 1.471(10) .
C32 H32A 0.9900 .
C32 H32B 0.9900 .
C33 C34 1.416(10) .
C33 H33A 0.9900 .
C33 H33B 0.9900 .
C34 H34A 0.9900 .
C34 H34B 0.9900 .
O7 C38 1.403(13) .
O7 C35 1.408(13) .
C35 C36 1.436(14) .
C35 H35A 0.9900 .
C35 H35B 0.9900 .
C36 C37 1.425(15) .
C36 H36A 0.9900 .
C36 H36B 0.9900 .
C37 C38 1.451(15) .
C37 K1 3.510(13) 4_556
C37 H37A 0.9900 .
C37 H37B 0.9900 .
C38 H38A 0.9900 .
C38 H38B 0.9900 .
C1 C2 1.434(5) 3_655
C1 C2 1.434(5) .
C1 Er1 2.506(4) 3_655
C1 H1A 0.9500 .
C2 C3 1.476(6) 3_655
C2 Er1 2.583(4) 3_655
C2 H2A 0.9500 .
C3 C2 1.476(6) 3_655
C3 C4 1.494(6) .
C3 Er1 2.573(5) 3_655
C3 H3A 0.9500 .
C4 C5 1.437(9) .
C4 C3 1.494(6) 3_655
C4 Er1 2.514(4) 3_655
C5 C6 1.421(8) 3_655
C5 C6 1.421(8) .
C6 C7 1.395(8) .
C6 H6A 0.9500 .
C7 C8 1.366(10) .
C7 H7A 0.9500 .
C8 C7 1.366(10) 3_655
C8 H8A 0.9500 .
C9 C10 1.438(6) .
C9 C13 1.438(7) .
C10 C11 1.418(8) .
C10 H10A 0.9500 .
C11 C12 1.432(8) .
C11 H11A 0.9500 .
C12 C13 1.432(7) .
C12 H12A 0.9500 .
C13 H13A 0.9500 .
C14 C18 1.444(7) .
C14 C15 1.448(7) .
C15 C16 1.446(7) .
C15 H15A 0.9500 .
C16 C17 1.411(8) .
C16 H16A 0.9500 .
C17 C18 1.425(7) .
C17 H17A 0.9500 .
C18 H18A 0.9500 .
C19 H19A 0.9800 .
C19 H19B 0.9800 .
C19 H19C 0.9800 .
C20 H20A 0.9800 .
C20 H20B 0.9800 .
C20 H20C 0.9800 .
C21 C23A 1.540(14) .
C21 C24 1.542(11) .
C21 C22 1.549(9) .
C21 C23 1.635(19) .
C22 H22A 0.9800 .
C22 H22B 0.9800 .
C22 H22C 0.9800 .
C23 H23A 0.9800 .
C23 H23B 0.9800 .
C23 H23C 0.9800 .
C23A H23D 0.9800 .
C23A H23E 0.9800 .
C23A H23F 0.9800 .
C24 H24A 0.9800 .
C24 H24B 0.9800 .
C24 H24C 0.9800 .
C25 H25A 0.9800 .
C25 H25B 0.9800 .
C25 H25C 0.9800 .
C26 H26A 0.9800 .
C26 H26B 0.9800 .
C26 H26C 0.9800 .
C27 C29 1.527(8) .
C27 C28 1.532(8) .
C27 C30 1.537(10) .
C28 H28A 0.9800 .
C28 H28B 0.9800 .
C28 H28C 0.9800 .
C29 H29A 0.9800 .
C29 H29B 0.9800 .
C29 H29C 0.9800 .
C30 H30A 0.9800 .
C30 H30B 0.9800 .
C30 H30C 0.9800 .
C39 C40 1.483(9) .
C39 H39A 0.9900 .
C39 H39B 0.9900 .
C40 H40A 0.9900 .
C40 H40B 0.9900 .
C41 C42 1.477(10) .
C41 H41A 0.9900 .
C41 H41B 0.9900 .
C42 H42A 0.9900 .
C42 H42B 0.9900 .
C43 C44 1.479(10) .
C43 H43A 0.9900 .
C43 H43B 0.9900 .
C44 H44A 0.9900 .
C44 H44B 0.9900 .
C45 C46 1.503(9) .
C45 H45A 0.9900 .
C45 H45B 0.9900 .
C46 H46A 0.9900 .
C46 H46B 0.9900 .
C47 C48 1.480(9) .
C47 H47A 0.9900 .
C47 H47B 0.9900 .
C48 H48A 0.9900 .
C48 H48B 0.9900 .
C49 C50 1.499(8) .
C49 H49A 0.9900 .
C49 H49B 0.9900 .
C50 H50A 0.9900 .
C50 H50B 0.9900 .
O1S C4S 1.414(12) .
O1S C1S 1.551(13) .
O1SA C1S 1.52(2) .
O1SA C4S 1.60(2) .
C1S C2S 1.442(13) .
C1S H1S1 0.9900 .
C1S H1S2 0.9900 .
C1S H1S3 0.9900 .
C1S H1S4 0.9900 .
C2S C3S 1.423(14) .
C2S H2S1 0.9900 .
C2S H2S2 0.9900 .
C3S C4S 1.455(11) .
C3S H3S1 0.9900 .
C3S H3S2 0.9900 .
C4S H4S1 0.9900 .
C4S H4S2 0.9900 .
C4S H4S3 0.9900 .
C4S H4S4 0.9900 .
O2S C8S 1.404(9) .
O2S C5S 1.434(18) .
O2S C5SA 1.479(15) .
C5S C6S 1.428(19) .
C5S H5S1 0.9900 .
C5S H5S2 0.9900 .
C6S C7S 1.478(18) .
C6S H6S1 0.9900 .
C6S H6S2 0.9900 .
C5SA C6SA 1.469(17) .
C5SA H5S3 0.9900 .
C5SA H5S4 0.9900 .
C6SA C7S 1.395(16) .
C6SA H6S3 0.9900 .
C6SA H6S4 0.9900 .
C7S C8S 1.455(11) .
C7S H7S1 0.9900 .
C7S H7S2 0.9900 .
C7S H7S3 0.9900 .
C7S H7S4 0.9900 .
C8S H8S1 0.9900 .
C8S H8S2 0.9900 .
O3S C9S 1.406(10) .
O3S C12S 1.419(12) .
C12S C11S 1.429(14) .
C12S H14S 0.9900 .
C12S H15S 0.9900 .
O3SA C9S 1.415(18) .
O3SA C13S 1.422(19) .
C13S C11S 1.58(2) .
C13S H16S 0.9900 .
C13S H17S 0.9900 .
C9S C10S 1.494(12) .
C9S H20S 0.9900 .
C9S H21S 0.9900 .
C9S H22S 0.9900 .
C9S H23S 0.9900 .
C10S C11S 1.531(12) .
C10S H24S 0.9900 .
C10S H25S 0.9900 .
C11S H26S 0.9900 .
C11S H27S 0.9900 .
C11S H28S 0.9900 .
C11S H29S 0.9900 .
O4S C18S 1.440(19) .
O4S C18S 1.440(19) 4_556
O4S C15S 1.457(19) 4_556
O4S C15S 1.457(19) .
C15S C16S 1.346(19) .
C15S H36S 0.9900 .
C15S H37S 0.9900 .
C16S C17S 1.318(19) .
C16S H30S 0.9900 .
C16S H31S 0.9900 .
C17S C18S 1.399(19) .
C17S H32S 0.9900 .
C17S H33S 0.9900 .
C18S H34S 0.9900 .
C18S H35S 0.9900 .
